data_4036087
loop_
_publ_author_name
'Brosius, Victor'
'M\"uller, Matthias'
'Borstelmann, Jan'
'Rominger, Frank'
'Freudenberg, Jan'
'Bunz, Uwe H. F.'

_publ_section_title
;
 Azaacenodibenzosuberones.
;
_journal_name_full 'The Journal of organic chemistry'
_journal_paper_doi 10.1021/acs.joc.9b02756
_journal_year 2019
_chemical_formula_sum 'C43 H50 N4 O S Si2'
_chemical_formula_weight 727.11
_chemical_name_common '3e in manuscript'
_space_group_crystal_system monoclinic
_space_group_IT_number 14
_space_group_name_Hall '-P 2yn'
_space_group_name_H-M_alt 'P 1 21/n 1'
_atom_sites_solution_hydrogens geom
_audit_creation_method SHELXL-2018/3
_cell_angle_alpha 90
_cell_angle_beta 103.342(5)
_cell_angle_gamma 90
_cell_formula_units_Z 4
_cell_length_a 16.1832(9)
_cell_length_b 9.6851(5)
_cell_length_c 26.6042(17)
_cell_measurement_reflns_used 11621
_cell_measurement_temperature 200(2)
_cell_measurement_theta_max 66.97
_cell_measurement_theta_min 2.93
_cell_volume 4057.3(4)
_computing_cell_refinement 'X-Area Recipe 1.33.0.0 (STOE, 2015)'
_computing_data_collection 'X-Area Pilatus3_SV 1.31.144.0 (STOE, 2018)'
_computing_data_reduction 'X-Area Integrate 1.73.0.0 (STOE, 2018)'
_computing_molecular_graphics 'Bruker SHELXTL'
_computing_publication_material 'Bruker SHELXTL'
_computing_structure_refinement 'SHELXL-2018/3 (Sheldrick, 2018)'
_computing_structure_solution 'SHELXT-2014 (Sheldrick 2014)'
_diffrn_ambient_temperature 200(2)
_diffrn_detector_area_resol_mean 5.81
_diffrn_measured_fraction_theta_full 0.999
_diffrn_measured_fraction_theta_max 0.999
_diffrn_measurement_device_type 'STOE Stadivari'
_diffrn_measurement_method 'rotation method, \w scans'
_diffrn_radiation_type CuK\a
_diffrn_radiation_wavelength 1.54178
_diffrn_reflns_av_R_equivalents 0.1147
_diffrn_reflns_av_unetI/netI 0.0656
_diffrn_reflns_Laue_measured_fraction_full 0.999
_diffrn_reflns_Laue_measured_fraction_max 0.999
_diffrn_reflns_limit_h_max 16
_diffrn_reflns_limit_h_min -18
_diffrn_reflns_limit_k_max 10
_diffrn_reflns_limit_k_min -9
_diffrn_reflns_limit_l_max 28
_diffrn_reflns_limit_l_min -29
_diffrn_reflns_number 29924
_diffrn_reflns_point_group_measured_fraction_full 0.999
_diffrn_reflns_point_group_measured_fraction_max 0.999
_diffrn_reflns_theta_full 60.012
_diffrn_reflns_theta_max 60.012
_diffrn_reflns_theta_min 2.929
_diffrn_source 'Genix3D Cu HF'
_exptl_absorpt_coefficient_mu 1.558
_exptl_absorpt_correction_T_max 1.280
_exptl_absorpt_correction_T_min 0.775
_exptl_absorpt_correction_type multi-scan
_exptl_absorpt_process_details 'STOE X-AREA LANA'
_exptl_crystal_colour red
_exptl_crystal_density_diffrn 1.190
_exptl_crystal_description plate
_exptl_crystal_F_000 1552
_exptl_crystal_size_max 0.098
_exptl_crystal_size_mid 0.078
_exptl_crystal_size_min 0.015
_refine_diff_density_max 0.723
_refine_diff_density_min -0.392
_refine_diff_density_rms 0.073
_refine_ls_extinction_method none
_refine_ls_goodness_of_fit_ref 1.172
_refine_ls_hydrogen_treatment constr
_refine_ls_matrix_type full
_refine_ls_number_parameters 551
_refine_ls_number_reflns 6008
_refine_ls_number_restraints 1217
_refine_ls_restrained_S_all 1.163
_refine_ls_R_factor_all 0.1549
_refine_ls_R_factor_gt 0.0904
_refine_ls_shift/su_max 0.084
_refine_ls_shift/su_mean 0.003
_refine_ls_structure_factor_coef Fsqd
_refine_ls_weighting_details 'w=1/[\s^2^(Fo^2^)+(0.0379P)^2^+15.0910P] where P=(Fo^2^+2Fc^2^)/3'
_refine_ls_weighting_scheme calc
_refine_ls_wR_factor_gt 0.1721
_refine_ls_wR_factor_ref 0.2134
_reflns_Friedel_coverage 0.000
_reflns_number_gt 3856
_reflns_number_total 6008
_reflns_threshold_expression 'I > 2\s(I)'
_cod_data_source_file jo9b02756_si_002.cif
_cod_data_source_block vb22
_cod_original_sg_symbol_H-M 'P 21/n'
_cod_database_code 4036087
_shelx_shelxl_version_number 2018/3
_shelx_space_group_comment
; 
The symmetry employed for this shelxl refinement is uniquely defined 
by the following loop, which should always be used as a source of 
symmetry information in preference to the above space-group names. 
They are only intended as comments. 
;
_shelx_estimated_absorpt_t_min 0.862
_shelx_estimated_absorpt_t_max 0.977
_exptl_absorpt_special_details 'X-Area LANA 1.70.0.0 (STOE, 2017)'

loop_
_space_group_symop_operation_xyz
'x, y, z'
'-x+1/2, y+1/2, -z+1/2'
'-x, -y, -z'
'x-1/2, -y-1/2, z-1/2'

loop_
_atom_site_label
_atom_site_type_symbol
_atom_site_fract_x
_atom_site_fract_y
_atom_site_fract_z
_atom_site_U_iso_or_equiv
_atom_site_adp_type
_atom_site_occupancy
_atom_site_site_symmetry_order
_atom_site_calc_flag
_atom_site_refinement_flags_posn
_atom_site_refinement_flags_adp
_atom_site_refinement_flags_occupancy
_atom_site_disorder_assembly
_atom_site_disorder_group
Si1 Si 1.0317(4) 0.6818(8) 0.6062(3) 0.079(3) Uani 0.623(9) 1 d D U P A 1
Si2 Si 0.42715(11) -0.00354(17) 0.59639(7) 0.0440(5) Uani 1 1 d D . . . .
C1 C 0.8798(4) 0.4958(6) 0.5963(2) 0.0445(15) Uani 1 1 d D . . . .
C2 C 0.9405(4) 0.5706(7) 0.5980(3) 0.0516(17) Uani 1 1 d D . . . .
C3 C 0.5787(4) 0.1724(6) 0.5881(2) 0.0383(14) Uani 1 1 d D . . . .
C4 C 0.5153(4) 0.1070(6) 0.5879(2) 0.0436(15) Uani 1 1 d D . . . .
C11 C 0.8067(4) 0.4131(6) 0.5934(2) 0.0417(14) Uani 1 1 d D . . . .
C12 C 0.8079(4) 0.2908(6) 0.6222(2) 0.0399(14) Uani 1 1 d D . . . .
N13 N 0.8824(3) 0.2526(5) 0.65501(19) 0.0431(12) Uani 1 1 d D . . . .
C14 C 0.8857(3) 0.1370(6) 0.6811(2) 0.0416(14) Uani 1 1 d D . . . .
C15 C 0.9694(4) 0.1096(6) 0.7172(2) 0.0472(15) Uani 1 1 d D . . . .
C16 C 1.0401(4) 0.1761(7) 0.7067(3) 0.0625(19) Uani 1 1 d D . . . .
H16 H 1.034202 0.228578 0.675926 0.075 Uiso 1 1 calc R U . . .
C17 C 1.1192(4) 0.1661(8) 0.7410(3) 0.073(2) Uani 1 1 d D . . . .
H17 H 1.167141 0.209955 0.733070 0.088 Uiso 1 1 calc R U . . .
C18 C 1.1281(5) 0.0932(8) 0.7862(3) 0.078(2) Uani 1 1 d D . . . .
H18 H 1.182116 0.086106 0.809541 0.094 Uiso 1 1 calc R U . . .
C19 C 1.0586(4) 0.0307(7) 0.7975(3) 0.0629(19) Uani 1 1 d D . . . .
H19 H 1.064524 -0.016255 0.829525 0.075 Uiso 1 1 calc R U . . .
C20 C 0.9793(4) 0.0345(6) 0.7631(2) 0.0507(16) Uani 1 1 d D . . . .
C21 C 0.9117(4) -0.0440(6) 0.7809(3) 0.0512(16) Uani 1 1 d D . . . .
O21 O 0.9088(3) -0.0460(5) 0.82580(18) 0.0680(14) Uani 1 1 d D . . . .
C22 C 0.8559(4) -0.1371(6) 0.7428(2) 0.0436(14) Uani 1 1 d D . . . .
C23 C 0.8461(4) -0.2698(6) 0.7602(2) 0.0495(16) Uani 1 1 d D . . . .
H23 H 0.872684 -0.294627 0.794673 0.059 Uiso 1 1 calc R U . . .
C24 C 0.7984(4) -0.3657(7) 0.7280(3) 0.0553(17) Uani 1 1 d D . . . .
H24 H 0.794174 -0.457409 0.739745 0.066 Uiso 1 1 calc R U . . .
C25 C 0.7565(4) -0.3287(6) 0.6784(3) 0.0506(16) Uani 1 1 d D . . . .
H25 H 0.723173 -0.394731 0.656171 0.061 Uiso 1 1 calc R U . . .
C26 C 0.7633(4) -0.1954(6) 0.6614(2) 0.0431(15) Uani 1 1 d D . . . .
H26 H 0.733328 -0.169875 0.627620 0.052 Uiso 1 1 calc R U . . .
C27 C 0.8137(4) -0.0972(6) 0.6930(2) 0.0391(14) Uani 1 1 d D . . . .
C28 C 0.8125(4) 0.0463(5) 0.6730(2) 0.0387(14) Uani 1 1 d D . . . .
N29 N 0.7392(3) 0.0844(5) 0.64336(18) 0.0398(12) Uani 1 1 d D . . . .
C30 C 0.7335(3) 0.2093(5) 0.6185(2) 0.0356(13) Uani 1 1 d D . . . .
C31 C 0.6536(3) 0.2506(5) 0.5894(2) 0.0369(13) Uani 1 1 d D . . . .
C32 C 0.6516(3) 0.3743(5) 0.5608(2) 0.0373(13) Uani 1 1 d D . . . .
N33 N 0.5813(3) 0.4298(5) 0.52946(19) 0.0448(13) Uani 1 1 d D . . . .
S1 S 0.61277(11) 0.56667(17) 0.50566(7) 0.0539(5) Uani 1 1 d D . . . .
N35 N 0.7124(3) 0.5665(5) 0.5315(2) 0.0513(14) Uani 1 1 d D . . . .
C36 C 0.7273(4) 0.4525(6) 0.5621(2) 0.0397(14) Uani 1 1 d D . . . .
C41 C 1.1252(8) 0.5965(17) 0.5915(5) 0.107(5) Uani 0.623(9) 1 d D U P A 1
H41 H 1.176470 0.650303 0.609015 0.128 Uiso 0.623(9) 1 calc R U P A 1
C42 C 1.1240(15) 0.592(2) 0.5346(6) 0.164(9) Uani 0.623(9) 1 d D U P A 1
H42A H 1.117767 0.685776 0.520436 0.246 Uiso 0.623(9) 1 calc R U P A 1
H42B H 1.177276 0.551856 0.529782 0.246 Uiso 0.623(9) 1 calc R U P A 1
H42C H 1.076180 0.535097 0.516508 0.246 Uiso 0.623(9) 1 calc R U P A 1
C43 C 1.1347(12) 0.453(2) 0.6136(9) 0.185(10) Uani 0.623(9) 1 d D U P A 1
H43A H 1.135448 0.456478 0.650513 0.278 Uiso 0.623(9) 1 calc R U P A 1
H43B H 1.086940 0.395589 0.595717 0.278 Uiso 0.623(9) 1 calc R U P A 1
H43C H 1.188035 0.412348 0.608991 0.278 Uiso 0.623(9) 1 calc R U P A 1
C44 C 1.0521(8) 0.7378(13) 0.6775(4) 0.073(4) Uani 0.623(9) 1 d D U P A 1
H44 H 1.016220 0.821614 0.678165 0.088 Uiso 0.623(9) 1 calc R U P A 1
C45 C 1.1438(12) 0.785(3) 0.6949(9) 0.124(9) Uani 0.623(9) 1 d D U P A 1
H45A H 1.156177 0.852741 0.670183 0.185 Uiso 0.623(9) 1 calc R U P A 1
H45B H 1.152501 0.828364 0.729122 0.185 Uiso 0.623(9) 1 calc R U P A 1
H45C H 1.181744 0.705828 0.696772 0.185 Uiso 0.623(9) 1 calc R U P A 1
C46 C 1.0250(9) 0.6354(17) 0.7117(5) 0.097(5) Uani 0.623(9) 1 d D U P A 1
H46A H 0.965472 0.610661 0.697662 0.146 Uiso 0.623(9) 1 calc R U P A 1
H46B H 1.060494 0.552602 0.713936 0.146 Uiso 0.623(9) 1 calc R U P A 1
H46C H 1.031251 0.675138 0.746286 0.146 Uiso 0.623(9) 1 calc R U P A 1
C47 C 0.9974(7) 0.8376(12) 0.5628(5) 0.078(4) Uani 0.623(9) 1 d D U P A 1
H47 H 0.988068 0.809727 0.525759 0.093 Uiso 0.623(9) 1 calc R U P A 1
C48 C 1.0634(13) 0.957(2) 0.5746(11) 0.158(12) Uani 0.623(9) 1 d D U P A 1
H48A H 1.117969 0.924355 0.569078 0.236 Uiso 0.623(9) 1 calc R U P A 1
H48B H 1.043305 1.034813 0.551630 0.236 Uiso 0.623(9) 1 calc R U P A 1
H48C H 1.070515 0.986104 0.610627 0.236 Uiso 0.623(9) 1 calc R U P A 1
C49 C 0.9161(10) 0.901(2) 0.5729(8) 0.100(6) Uani 0.623(9) 1 d D U P A 1
H49A H 0.870706 0.831860 0.566263 0.150 Uiso 0.623(9) 1 calc R U P A 1
H49B H 0.926395 0.931600 0.608917 0.150 Uiso 0.623(9) 1 calc R U P A 1
H49C H 0.899185 0.980309 0.549919 0.150 Uiso 0.623(9) 1 calc R U P A 1
C51 C 0.4789(4) -0.1596(6) 0.6328(2) 0.0541(17) Uani 1 1 d D . . . .
H51 H 0.433274 -0.216649 0.642270 0.065 Uiso 1 1 calc R U . . .
C52 C 0.5227(5) -0.2483(7) 0.5992(3) 0.066(2) Uani 1 1 d D . . . .
H52A H 0.481601 -0.273754 0.567337 0.099 Uiso 1 1 calc R U . . .
H52B H 0.569352 -0.195933 0.590529 0.099 Uiso 1 1 calc R U . . .
H52C H 0.545230 -0.332087 0.618092 0.099 Uiso 1 1 calc R U . . .
C53 C 0.5419(5) -0.1186(7) 0.6827(2) 0.066(2) Uani 1 1 d D . . . .
H53A H 0.512948 -0.061809 0.703871 0.098 Uiso 1 1 calc R U . . .
H53B H 0.564514 -0.201951 0.701939 0.098 Uiso 1 1 calc R U . . .
H53C H 0.588636 -0.065797 0.674376 0.098 Uiso 1 1 calc R U . . .
C54 C 0.3698(4) 0.0988(7) 0.6376(3) 0.0636(19) Uani 1 1 d D . . . .
H54 H 0.414753 0.126850 0.668396 0.076 Uiso 1 1 calc R U . . .
C55 C 0.3067(6) 0.0129(10) 0.6593(4) 0.104(3) Uani 1 1 d D . . . .
H55A H 0.334034 -0.072834 0.674131 0.157 Uiso 1 1 calc R U . . .
H55B H 0.288446 0.065788 0.686271 0.157 Uiso 1 1 calc R U . . .
H55C H 0.257199 -0.009057 0.631546 0.157 Uiso 1 1 calc R U . . .
C56 C 0.3309(7) 0.2324(9) 0.6142(3) 0.107(3) Uani 1 1 d D . . . .
H56A H 0.372989 0.284513 0.600715 0.160 Uiso 1 1 calc R U . . .
H56B H 0.281627 0.212311 0.586044 0.160 Uiso 1 1 calc R U . . .
H56C H 0.312873 0.287156 0.640769 0.160 Uiso 1 1 calc R U . . .
C57 C 0.3633(4) -0.0536(6) 0.5308(2) 0.0461(15) Uani 1 1 d D . . . .
H57 H 0.401969 -0.110516 0.514712 0.055 Uiso 1 1 calc R U . . .
C58 C 0.2881(4) -0.1465(8) 0.5331(3) 0.072(2) Uani 1 1 d D . . . .
H58A H 0.307550 -0.223559 0.556783 0.107 Uiso 1 1 calc R U . . .
H58B H 0.245372 -0.093036 0.545550 0.107 Uiso 1 1 calc R U . . .
H58C H 0.262964 -0.182637 0.498562 0.107 Uiso 1 1 calc R U . . .
C59 C 0.3351(5) 0.0681(7) 0.4940(3) 0.065(2) Uani 1 1 d D . . . .
H59A H 0.384266 0.126253 0.493122 0.097 Uiso 1 1 calc R U . . .
H59B H 0.310233 0.033181 0.459270 0.097 Uiso 1 1 calc R U . . .
H59C H 0.292641 0.122782 0.506258 0.097 Uiso 1 1 calc R U . . .
Si1B Si 1.0281(6) 0.7009(9) 0.6112(4) 0.046(3) Uani 0.377(9) 1 d D U P A 2
C41B C 1.0974(11) 0.6714(19) 0.5641(7) 0.080(5) Uani 0.377(9) 1 d D U P A 2
H41B H 1.143686 0.741840 0.572741 0.096 Uiso 0.377(9) 1 calc R U P A 2
C42B C 1.0490(17) 0.704(3) 0.5090(6) 0.110(8) Uani 0.377(9) 1 d D U P A 2
H42D H 1.022176 0.794772 0.508151 0.165 Uiso 0.377(9) 1 calc R U P A 2
H42E H 1.088609 0.704158 0.486104 0.165 Uiso 0.377(9) 1 calc R U P A 2
H42F H 1.005304 0.633489 0.497334 0.165 Uiso 0.377(9) 1 calc R U P A 2
C43B C 1.142(2) 0.533(3) 0.5698(10) 0.155(12) Uani 0.377(9) 1 d D U P A 2
H43D H 1.171116 0.518777 0.605907 0.233 Uiso 0.377(9) 1 calc R U P A 2
H43E H 1.099336 0.459442 0.559132 0.233 Uiso 0.377(9) 1 calc R U P A 2
H43F H 1.182640 0.530111 0.547902 0.233 Uiso 0.377(9) 1 calc R U P A 2
C44B C 1.0933(14) 0.6696(17) 0.6775(6) 0.081(6) Uani 0.377(9) 1 d D U P A 2
H44B H 1.144864 0.657064 0.663336 0.098 Uiso 0.377(9) 1 calc R U P A 2
C45B C 1.103(2) 0.528(2) 0.6984(11) 0.162(16) Uani 0.377(9) 1 d D U P A 2
H45D H 1.071870 0.463325 0.672476 0.244 Uiso 0.377(9) 1 calc R U P A 2
H45E H 1.163535 0.502734 0.707002 0.244 Uiso 0.377(9) 1 calc R U P A 2
H45F H 1.080853 0.522842 0.729600 0.244 Uiso 0.377(9) 1 calc R U P A 2
C46B C 1.135(3) 0.786(3) 0.7094(13) 0.122(14) Uani 0.377(9) 1 d D U P A 2
H46D H 1.121813 0.872306 0.689913 0.183 Uiso 0.377(9) 1 calc R U P A 2
H46E H 1.113681 0.791696 0.741061 0.183 Uiso 0.377(9) 1 calc R U P A 2
H46F H 1.196364 0.771587 0.718462 0.183 Uiso 0.377(9) 1 calc R U P A 2
C47B C 0.9800(10) 0.8798(13) 0.6013(8) 0.064(5) Uani 0.377(9) 1 d D U P A 2
H47B H 0.960610 0.901760 0.633456 0.077 Uiso 0.377(9) 1 calc R U P A 2
C48B C 1.0420(17) 0.995(2) 0.5953(14) 0.088(10) Uani 0.377(9) 1 d D U P A 2
H48D H 1.092520 0.989856 0.623865 0.132 Uiso 0.377(9) 1 calc R U P A 2
H48E H 1.058716 0.983584 0.562438 0.132 Uiso 0.377(9) 1 calc R U P A 2
H48F H 1.014448 1.084781 0.595907 0.132 Uiso 0.377(9) 1 calc R U P A 2
C49B C 0.9008(18) 0.885(3) 0.5573(15) 0.131(15) Uani 0.377(9) 1 d D U P A 2
H49D H 0.861853 0.811292 0.561691 0.197 Uiso 0.377(9) 1 calc R U P A 2
H49E H 0.872720 0.974897 0.557763 0.197 Uiso 0.377(9) 1 calc R U P A 2
H49F H 0.916988 0.873700 0.524293 0.197 Uiso 0.377(9) 1 calc R U P A 2

loop_
_atom_site_aniso_label
_atom_site_aniso_U_11
_atom_site_aniso_U_22
_atom_site_aniso_U_33
_atom_site_aniso_U_23
_atom_site_aniso_U_13
_atom_site_aniso_U_12
Si1 0.047(4) 0.126(6) 0.063(4) 0.045(4) 0.009(3) -0.019(4)
Si2 0.0436(10) 0.0401(9) 0.0470(11) -0.0007(8) 0.0081(8) -0.0065(8)
C1 0.043(3) 0.040(3) 0.049(4) 0.001(3) 0.007(3) -0.003(3)
C2 0.043(3) 0.052(4) 0.059(4) 0.007(3) 0.010(3) -0.002(3)
C3 0.041(3) 0.031(3) 0.039(4) 0.000(3) 0.000(3) 0.004(2)
C4 0.044(3) 0.036(3) 0.045(4) 0.003(3) -0.003(3) 0.000(3)
C11 0.044(3) 0.033(3) 0.046(4) -0.006(3) 0.007(3) -0.003(2)
C12 0.038(3) 0.032(3) 0.047(4) -0.003(3) 0.004(3) -0.001(2)
N13 0.038(3) 0.038(3) 0.050(3) -0.003(2) 0.004(2) -0.001(2)
C14 0.037(3) 0.037(3) 0.048(4) -0.003(3) 0.003(3) 0.003(2)
C15 0.046(3) 0.037(3) 0.053(4) -0.007(3) 0.001(3) 0.010(3)
C16 0.047(4) 0.056(4) 0.079(5) -0.003(4) 0.003(3) -0.001(3)
C17 0.045(4) 0.071(5) 0.096(6) -0.010(4) 0.000(4) -0.001(4)
C18 0.055(4) 0.075(6) 0.093(6) -0.007(4) -0.010(4) 0.012(4)
C19 0.058(4) 0.057(5) 0.062(5) -0.007(4) -0.009(3) 0.013(3)
C20 0.049(3) 0.043(4) 0.051(4) -0.005(3) -0.008(3) 0.011(3)
C21 0.056(4) 0.048(4) 0.044(3) -0.003(3) -0.002(3) 0.018(3)
O21 0.095(4) 0.059(3) 0.042(3) -0.001(2) 0.001(3) 0.010(3)
C22 0.048(4) 0.039(3) 0.041(3) 0.004(3) 0.004(3) 0.011(3)
C23 0.060(4) 0.046(3) 0.040(4) 0.007(3) 0.006(3) 0.010(3)
C24 0.064(4) 0.038(3) 0.063(4) 0.012(3) 0.012(3) 0.003(3)
C25 0.056(4) 0.038(3) 0.057(4) -0.003(3) 0.011(3) -0.001(3)
C26 0.043(4) 0.041(3) 0.041(4) -0.001(3) 0.002(3) 0.000(3)
C27 0.039(3) 0.041(3) 0.036(3) 0.004(2) 0.007(3) 0.008(2)
C28 0.042(3) 0.034(3) 0.037(3) 0.000(2) 0.003(3) 0.003(2)
N29 0.044(3) 0.035(3) 0.036(3) -0.001(2) 0.002(2) 0.001(2)
C30 0.038(3) 0.032(3) 0.035(3) -0.003(2) 0.004(3) 0.000(2)
C31 0.037(3) 0.031(3) 0.040(4) -0.002(2) 0.004(3) 0.001(2)
C32 0.038(3) 0.031(3) 0.038(3) -0.004(2) -0.001(3) -0.001(2)
N33 0.041(3) 0.037(3) 0.051(3) 0.005(2) -0.002(2) 0.001(2)
S1 0.0514(10) 0.0415(9) 0.0623(12) 0.0134(8) -0.0001(8) 0.0001(8)
N35 0.049(3) 0.040(3) 0.060(4) 0.010(3) 0.002(3) -0.004(2)
C36 0.045(3) 0.034(3) 0.038(3) -0.002(2) 0.006(3) -0.002(2)
C41 0.069(8) 0.174(14) 0.084(10) -0.008(10) 0.034(8) -0.003(9)
C42 0.22(2) 0.19(2) 0.103(12) -0.077(12) 0.091(15) -0.037(18)
C43 0.129(15) 0.212(19) 0.25(2) 0.070(17) 0.108(16) 0.111(16)
C44 0.062(7) 0.061(8) 0.088(8) 0.001(6) 0.000(6) -0.005(6)
C45 0.076(10) 0.140(17) 0.14(2) -0.057(15) 0.002(11) -0.036(11)
C46 0.091(10) 0.139(13) 0.056(9) 0.014(8) 0.006(7) -0.012(9)
C47 0.067(7) 0.096(8) 0.070(8) 0.024(7) 0.017(6) -0.032(6)
C48 0.118(15) 0.147(19) 0.19(3) 0.045(18) 0.002(16) -0.063(14)
C49 0.136(14) 0.080(12) 0.105(14) 0.025(10) 0.072(13) -0.001(10)
C51 0.061(4) 0.045(4) 0.054(4) 0.009(3) 0.008(3) -0.010(3)
C52 0.086(6) 0.045(4) 0.061(5) 0.005(3) 0.004(4) 0.010(4)
C53 0.079(5) 0.062(5) 0.049(4) 0.006(4) 0.001(4) 0.001(4)
C54 0.061(4) 0.072(5) 0.058(5) -0.011(4) 0.013(4) 0.004(4)
C55 0.096(7) 0.117(7) 0.120(8) -0.040(6) 0.065(6) -0.033(6)
C56 0.139(9) 0.094(6) 0.087(7) -0.013(5) 0.026(6) 0.049(6)
C57 0.049(4) 0.046(4) 0.041(4) -0.006(3) 0.006(3) -0.006(3)
C58 0.063(5) 0.081(5) 0.067(5) -0.011(4) 0.007(4) -0.030(4)
C59 0.077(5) 0.054(4) 0.053(5) 0.002(3) -0.005(4) 0.004(4)
Si1B 0.032(5) 0.035(4) 0.069(7) -0.005(4) 0.008(4) -0.005(3)
C41B 0.064(11) 0.080(12) 0.108(11) -0.019(11) 0.043(10) -0.034(9)
C42B 0.18(2) 0.107(19) 0.064(11) -0.023(12) 0.069(12) -0.051(16)
C43B 0.30(3) 0.119(19) 0.079(18) -0.024(14) 0.11(2) 0.071(19)
C44B 0.084(13) 0.063(10) 0.076(10) 0.006(9) -0.025(10) -0.007(10)
C45B 0.23(3) 0.081(13) 0.11(2) 0.030(14) -0.09(2) -0.031(17)
C46B 0.17(3) 0.072(15) 0.08(2) -0.008(13) -0.05(2) 0.005(16)
C47B 0.047(10) 0.059(9) 0.080(13) 0.015(9) 0.005(9) -0.002(7)
C48B 0.101(16) 0.038(11) 0.12(2) 0.027(13) 0.010(15) -0.008(10)
C49B 0.087(16) 0.09(2) 0.17(3) 0.04(2) -0.065(17) 0.026(14)

loop_
_atom_type_symbol
_atom_type_description
_atom_type_scat_dispersion_real
_atom_type_scat_dispersion_imag
_atom_type_scat_source
C C 0.0181 0.0091 'International Tables Vol C Tables 4.2.6.8 and 6.1.1.4'
H H 0.0000 0.0000 'International Tables Vol C Tables 4.2.6.8 and 6.1.1.4'
N N 0.0311 0.0180 'International Tables Vol C Tables 4.2.6.8 and 6.1.1.4'
O O 0.0492 0.0322 'International Tables Vol C Tables 4.2.6.8 and 6.1.1.4'
Si Si 0.2541 0.3302 'International Tables Vol C Tables 4.2.6.8 and 6.1.1.4'
S S 0.3331 0.5567 'International Tables Vol C Tables 4.2.6.8 and 6.1.1.4'

loop_
_geom_angle_atom_site_label_1
_geom_angle_atom_site_label_2
_geom_angle_atom_site_label_3
_geom_angle
C2 Si1 C41 113.4(7)
C2 Si1 C47 106.5(5)
C41 Si1 C47 111.4(7)
C2 Si1 C44 103.8(5)
C41 Si1 C44 111.9(7)
C47 Si1 C44 109.5(7)
C4 Si2 C54 105.5(3)
C4 Si2 C57 108.2(3)
C54 Si2 C57 116.1(3)
C4 Si2 C51 105.4(3)
C54 Si2 C51 110.2(3)
C57 Si2 C51 110.8(3)
C2 C1 C11 177.6(7)
C1 C2 Si1 175.3(7)
C1 C2 Si1B 169.3(7)
C4 C3 C31 178.9(7)
C3 C4 Si2 171.7(5)
C12 C11 C36 116.4(5)
C12 C11 C1 122.7(5)
C36 C11 C1 120.9(5)
N13 C12 C11 118.4(5)
N13 C12 C30 120.1(5)
C11 C12 C30 121.5(5)
C14 N13 C12 119.4(5)
N13 C14 C28 120.5(5)
N13 C14 C15 114.4(5)
C28 C14 C15 125.1(5)
C16 C15 C20 118.7(6)
C16 C15 C14 116.9(6)
C20 C15 C14 124.0(6)
C17 C16 C15 120.6(7)
C17 C16 H16 119.7
C15 C16 H16 119.7
C18 C17 C16 120.3(7)
C18 C17 H17 119.9
C16 C17 H17 119.9
C19 C18 C17 119.5(7)
C19 C18 H18 120.2
C17 C18 H18 120.2
C18 C19 C20 121.5(7)
C18 C19 H19 119.3
C20 C19 H19 119.3
C19 C20 C15 119.3(6)
C19 C20 C21 114.1(6)
C15 C20 C21 126.6(5)
O21 C21 C20 121.4(6)
O21 C21 C22 120.4(6)
C20 C21 C22 117.6(6)
C23 C22 C27 120.3(6)
C23 C22 C21 115.4(5)
C27 C22 C21 124.3(5)
C24 C23 C22 120.6(6)
C24 C23 H23 119.7
C22 C23 H23 119.7
C23 C24 C25 120.1(6)
C23 C24 H24 120.0
C25 C24 H24 120.0
C26 C25 C24 119.7(6)
C26 C25 H25 120.1
C24 C25 H25 120.1
C25 C26 C27 121.2(6)
C25 C26 H26 119.4
C27 C26 H26 119.4
C22 C27 C26 118.1(5)
C22 C27 C28 124.0(5)
C26 C27 C28 117.6(5)
N29 C28 C14 120.7(5)
N29 C28 C27 114.3(5)
C14 C28 C27 124.9(5)
C28 N29 C30 119.1(5)
N29 C30 C31 117.9(5)
N29 C30 C12 119.6(5)
C31 C30 C12 122.5(5)
C30 C31 C32 116.2(5)
C30 C31 C3 122.2(5)
C32 C31 C3 121.6(5)
N33 C32 C31 125.3(5)
N33 C32 C36 113.3(5)
C31 C32 C36 121.4(5)
C32 N33 S1 105.8(4)
N35 S1 N33 102.1(3)
C36 N35 S1 106.3(4)
N35 C36 C11 125.8(5)
N35 C36 C32 112.4(5)
C11 C36 C32 121.8(5)
C43 C41 C42 110.0(14)
C43 C41 Si1 110.3(9)
C42 C41 Si1 113.9(11)
C43 C41 H41 107.5
C42 C41 H41 107.5
Si1 C41 H41 107.5
C41 C42 H42A 109.5
C41 C42 H42B 109.5
H42A C42 H42B 109.5
C41 C42 H42C 109.5
H42A C42 H42C 109.5
H42B C42 H42C 109.5
C41 C43 H43A 109.5
C41 C43 H43B 109.5
H43A C43 H43B 109.5
C41 C43 H43C 109.5
H43A C43 H43C 109.5
H43B C43 H43C 109.5
C46 C44 C45 114.9(13)
C46 C44 Si1 114.2(8)
C45 C44 Si1 108.6(11)
C46 C44 H44 106.1
C45 C44 H44 106.2
Si1 C44 H44 106.1
C44 C45 H45A 109.5
C44 C45 H45B 109.5
H45A C45 H45B 109.5
C44 C45 H45C 109.5
H45A C45 H45C 109.5
H45B C45 H45C 109.5
C44 C46 H46A 109.5
C44 C46 H46B 109.5
H46A C46 H46B 109.5
C44 C46 H46C 109.5
H46A C46 H46C 109.5
H46B C46 H46C 109.5
C49 C47 C48 104.2(13)
C49 C47 Si1 110.8(9)
C48 C47 Si1 112.1(11)
C49 C47 H47 109.9
C48 C47 H47 109.9
Si1 C47 H47 109.9
C47 C48 H48A 109.5
C47 C48 H48B 109.5
H48A C48 H48B 109.5
C47 C48 H48C 109.5
H48A C48 H48C 109.5
H48B C48 H48C 109.5
C47 C49 H49A 109.5
C47 C49 H49B 109.5
H49A C49 H49B 109.5
C47 C49 H49C 109.5
H49A C49 H49C 109.5
H49B C49 H49C 109.5
C52 C51 C53 110.4(6)
C52 C51 Si2 111.2(4)
C53 C51 Si2 111.5(4)
C52 C51 H51 107.9
C53 C51 H51 107.9
Si2 C51 H51 107.9
C51 C52 H52A 109.5
C51 C52 H52B 109.5
H52A C52 H52B 109.5
C51 C52 H52C 109.5
H52A C52 H52C 109.5
H52B C52 H52C 109.5
C51 C53 H53A 109.5
C51 C53 H53B 109.5
H53A C53 H53B 109.5
C51 C53 H53C 109.5
H53A C53 H53C 109.5
H53B C53 H53C 109.5
C56 C54 C55 111.7(7)
C56 C54 Si2 115.4(5)
C55 C54 Si2 113.4(5)
C56 C54 H54 105.0
C55 C54 H54 105.0
Si2 C54 H54 105.0
C54 C55 H55A 109.5
C54 C55 H55B 109.5
H55A C55 H55B 109.5
C54 C55 H55C 109.5
H55A C55 H55C 109.5
H55B C55 H55C 109.5
C54 C56 H56A 109.5
C54 C56 H56B 109.5
H56A C56 H56B 109.5
C54 C56 H56C 109.5
H56A C56 H56C 109.5
H56B C56 H56C 109.5
C58 C57 C59 110.9(5)
C58 C57 Si2 112.8(4)
C59 C57 Si2 114.4(4)
C58 C57 H57 106.0
C59 C57 H57 106.0
Si2 C57 H57 106.0
C57 C58 H58A 109.5
C57 C58 H58B 109.5
H58A C58 H58B 109.5
C57 C58 H58C 109.5
H58A C58 H58C 109.5
H58B C58 H58C 109.5
C57 C59 H59A 109.5
C57 C59 H59B 109.5
H59A C59 H59B 109.5
C57 C59 H59C 109.5
H59A C59 H59C 109.5
H59B C59 H59C 109.5
C44B Si1B C2 107.9(8)
C44B Si1B C41B 108.2(10)
C2 Si1B C41B 108.3(7)
C44B Si1B C47B 114.0(9)
C2 Si1B C47B 108.7(7)
C41B Si1B C47B 109.5(9)
C43B C41B C42B 113.9(16)
C43B C41B Si1B 114.0(13)
C42B C41B Si1B 110.8(11)
C43B C41B H41B 105.8
C42B C41B H41B 105.8
Si1B C41B H41B 105.8
C41B C42B H42D 109.5
C41B C42B H42E 109.5
H42D C42B H42E 109.5
C41B C42B H42F 109.5
H42D C42B H42F 109.5
H42E C42B H42F 109.5
C41B C43B H43D 109.5
C41B C43B H43E 109.5
H43D C43B H43E 109.5
C41B C43B H43F 109.5
H43D C43B H43F 109.5
H43E C43B H43F 109.5
C46B C44B C45B 120.0(15)
C46B C44B Si1B 120.2(14)
C45B C44B Si1B 119.8(12)
C46B C44B H44B 89.9
C45B C44B H44B 89.9
Si1B C44B H44B 90.0
C44B C45B H45D 109.5
C44B C45B H45E 109.4
H45D C45B H45E 109.5
C44B C45B H45F 109.6
H45D C45B H45F 109.5
H45E C45B H45F 109.5
C44B C46B H46D 109.5
C44B C46B H46E 109.6
H46D C46B H46E 109.5
C44B C46B H46F 109.3
H46D C46B H46F 109.5
H46E C46B H46F 109.5
C49B C47B C48B 110.5(17)
C49B C47B Si1B 112.7(14)
C48B C47B Si1B 114.9(13)
C49B C47B H47B 106.0
C48B C47B H47B 106.0
Si1B C47B H47B 106.0
C47B C48B H48D 109.5
C47B C48B H48E 109.5
H48D C48B H48E 109.5
C47B C48B H48F 109.5
H48D C48B H48F 109.5
H48E C48B H48F 109.5
C47B C49B H49D 109.5
C47B C49B H49E 109.5
H49D C49B H49E 109.5
C47B C49B H49F 109.5
H49D C49B H49F 109.5
H49E C49B H49F 109.5

loop_
_geom_bond_atom_site_label_1
_geom_bond_atom_site_label_2
_geom_bond_distance
Si1 C2 1.799(9)
Si1 C41 1.844(11)
Si1 C47 1.903(10)
Si1 C44 1.927(11)
Si2 C4 1.838(6)
Si2 C54 1.874(6)
Si2 C57 1.875(6)
Si2 C51 1.884(6)
C1 C2 1.212(7)
C1 C11 1.417(8)
C2 Si1B 1.870(11)
C3 C4 1.206(7)
C3 C31 1.423(7)
C11 C12 1.408(7)
C11 C36 1.412(7)
C12 N13 1.366(7)
C12 C30 1.423(8)
N13 C14 1.311(7)
C14 C28 1.450(8)
C14 C15 1.493(7)
C15 C16 1.397(8)
C15 C20 1.398(8)
C16 C17 1.393(9)
C16 H16 0.9500
C17 C18 1.374(10)
C17 H17 0.9500
C18 C19 1.371(10)
C18 H18 0.9500
C19 C20 1.394(8)
C19 H19 0.9500
C20 C21 1.495(8)
C21 O21 1.207(8)
C21 C22 1.495(8)
C22 C23 1.388(8)
C22 C27 1.397(7)
C23 C24 1.373(8)
C23 H23 0.9500
C24 C25 1.384(8)
C24 H24 0.9500
C25 C26 1.381(8)
C25 H25 0.9500
C26 C27 1.399(7)
C26 H26 0.9500
C27 C28 1.486(7)
C28 N29 1.318(6)
N29 C30 1.372(7)
C30 C31 1.404(7)
C31 C32 1.414(7)
C32 N33 1.358(7)
C32 C36 1.435(8)
N33 S1 1.602(5)
S1 N35 1.600(5)
N35 C36 1.359(7)
C41 C43 1.506(13)
C41 C42 1.511(12)
C41 H41 1.0000
C42 H42A 0.9800
C42 H42B 0.9800
C42 H42C 0.9800
C43 H43A 0.9800
C43 H43B 0.9800
C43 H43C 0.9800
C44 C46 1.479(12)
C44 C45 1.521(13)
C44 H44 1.0000
C45 H45A 0.9800
C45 H45B 0.9800
C45 H45C 0.9800
C46 H46A 0.9800
C46 H46B 0.9800
C46 H46C 0.9800
C47 C49 1.530(13)
C47 C48 1.554(13)
C47 H47 1.0000
C48 H48A 0.9800
C48 H48B 0.9800
C48 H48C 0.9800
C49 H49A 0.9800
C49 H49B 0.9800
C49 H49C 0.9800
C51 C52 1.527(8)
C51 C53 1.529(8)
C51 H51 1.0000
C52 H52A 0.9800
C52 H52B 0.9800
C52 H52C 0.9800
C53 H53A 0.9800
C53 H53B 0.9800
C53 H53C 0.9800
C54 C56 1.509(9)
C54 C55 1.531(9)
C54 H54 1.0000
C55 H55A 0.9800
C55 H55B 0.9800
C55 H55C 0.9800
C56 H56A 0.9800
C56 H56B 0.9800
C56 H56C 0.9800
C57 C58 1.528(7)
C57 C59 1.532(7)
C57 H57 1.0000
C58 H58A 0.9800
C58 H58B 0.9800
C58 H58C 0.9800
C59 H59A 0.9800
C59 H59B 0.9800
C59 H59C 0.9800
Si1B C44B 1.860(12)
Si1B C41B 1.887(12)
Si1B C47B 1.893(12)
C41B C43B 1.512(14)
C41B C42B 1.526(14)
C41B H41B 1.0000
C42B H42D 0.9800
C42B H42E 0.9800
C42B H42F 0.9800
C43B H43D 0.9800
C43B H43E 0.9800
C43B H43F 0.9800
C44B C46B 1.477(14)
C44B C45B 1.477(13)
C44B H44B 1.0000
C45B H45D 0.9800
C45B H45E 0.9800
C45B H45F 0.9800
C46B H46D 0.9800
C46B H46E 0.9800
C46B H46F 0.9800
C47B C49B 1.523(14)
C47B C48B 1.533(14)
C47B H47B 1.0000
C48B H48D 0.9800
C48B H48E 0.9800
C48B H48F 0.9800
C49B H49D 0.9800
C49B H49E 0.9800
C49B H49F 0.9800

loop_
_geom_torsion_atom_site_label_1
_geom_torsion_atom_site_label_2
_geom_torsion_atom_site_label_3
_geom_torsion_atom_site_label_4
_geom_torsion
C36 C11 C12 N13 -176.6(5)
C1 C11 C12 N13 1.5(9)
C36 C11 C12 C30 2.0(9)
C1 C11 C12 C30 -179.9(6)
C11 C12 N13 C14 -178.0(6)
C30 C12 N13 C14 3.3(9)
C12 N13 C14 C28 3.6(9)
C12 N13 C14 C15 -177.6(5)
N13 C14 C15 C16 -22.4(8)
C28 C14 C15 C16 156.4(6)
N13 C14 C15 C20 150.6(6)
C28 C14 C15 C20 -30.6(9)
C20 C15 C16 C17 0.9(10)
C14 C15 C16 C17 174.2(6)
C15 C16 C17 C18 -1.5(11)
C16 C17 C18 C19 -0.3(12)
C17 C18 C19 C20 2.7(12)
C18 C19 C20 C15 -3.3(10)
C18 C19 C20 C21 177.6(7)
C16 C15 C20 C19 1.5(9)
C14 C15 C20 C19 -171.3(6)
C16 C15 C20 C21 -179.6(6)
C14 C15 C20 C21 7.6(10)
C19 C20 C21 O21 37.0(9)
C15 C20 C21 O21 -142.0(7)
C19 C20 C21 C22 -133.9(6)
C15 C20 C21 C22 47.1(9)
O21 C21 C22 C23 -40.0(9)
C20 C21 C22 C23 131.0(6)
O21 C21 C22 C27 138.7(7)
C20 C21 C22 C27 -50.3(8)
C27 C22 C23 C24 3.3(10)
C21 C22 C23 C24 -178.0(6)
C22 C23 C24 C25 -2.8(10)
C23 C24 C25 C26 0.4(10)
C24 C25 C26 C27 1.5(10)
C23 C22 C27 C26 -1.4(9)
C21 C22 C27 C26 -179.9(6)
C23 C22 C27 C28 172.9(6)
C21 C22 C27 C28 -5.7(10)
C25 C26 C27 C22 -1.1(9)
C25 C26 C27 C28 -175.7(6)
N13 C14 C28 N29 -6.7(9)
C15 C14 C28 N29 174.5(6)
N13 C14 C28 C27 168.4(6)
C15 C14 C28 C27 -10.3(10)
C22 C27 C28 N29 -141.5(6)
C26 C27 C28 N29 32.8(8)
C22 C27 C28 C14 43.1(9)
C26 C27 C28 C14 -142.6(6)
C14 C28 N29 C30 2.4(8)
C27 C28 N29 C30 -173.2(5)
C28 N29 C30 C31 -176.6(5)
C28 N29 C30 C12 4.4(8)
N13 C12 C30 N29 -7.5(9)
C11 C12 C30 N29 173.8(5)
N13 C12 C30 C31 173.6(6)
C11 C12 C30 C31 -5.1(9)
N29 C30 C31 C32 -174.9(5)
C12 C30 C31 C32 4.0(8)
N29 C30 C31 C3 4.6(9)
C12 C30 C31 C3 -176.5(6)
C30 C31 C32 N33 178.4(6)
C3 C31 C32 N33 -1.1(9)
C30 C31 C32 C36 -0.3(8)
C3 C31 C32 C36 -179.8(5)
C31 C32 N33 S1 -179.0(5)
C36 C32 N33 S1 -0.2(6)
C32 N33 S1 N35 0.1(5)
N33 S1 N35 C36 0.0(5)
S1 N35 C36 C11 -178.4(5)
S1 N35 C36 C32 -0.1(6)
C12 C11 C36 N35 179.8(6)
C1 C11 C36 N35 1.7(10)
C12 C11 C36 C32 1.6(9)
C1 C11 C36 C32 -176.5(6)
N33 C32 C36 N35 0.2(8)
C31 C32 C36 N35 179.0(5)
N33 C32 C36 C11 178.6(5)
C31 C32 C36 C11 -2.6(9)
C2 Si1 C41 C43 -42.4(15)
C47 Si1 C41 C43 -162.6(13)
C44 Si1 C41 C43 74.5(15)
C2 Si1 C41 C42 81.7(14)
C47 Si1 C41 C42 -38.4(15)
C44 Si1 C41 C42 -161.3(13)
C4 Si2 C51 C52 -69.2(5)
C54 Si2 C51 C52 177.4(5)
C57 Si2 C51 C52 47.5(6)
C4 Si2 C51 C53 54.4(5)
C54 Si2 C51 C53 -58.9(6)
C57 Si2 C51 C53 171.2(5)
C4 Si2 C54 C56 62.5(7)
C57 Si2 C54 C56 -57.3(7)
C51 Si2 C54 C56 175.7(6)
C4 Si2 C54 C55 -166.8(6)
C57 Si2 C54 C55 73.4(7)
C51 Si2 C54 C55 -53.6(7)
C4 Si2 C57 C58 179.8(5)
C54 Si2 C57 C58 -61.9(6)
C51 Si2 C57 C58 64.8(6)
C4 Si2 C57 C59 -52.2(6)
C54 Si2 C57 C59 66.1(6)
C51 Si2 C57 C59 -167.3(5)
C1 C2 Si1B C44B 60(4)
C1 C2 Si1B C41B 177(3)
C1 C2 Si1B C47B -64(4)
C44B Si1B C41B C43B 53(2)
C2 Si1B C41B C43B -63(2)
C47B Si1B C41B C43B 178.2(19)
C44B Si1B C41B C42B -176.6(13)
C2 Si1B C41B C42B 66.6(15)
C47B Si1B C41B C42B -51.8(16)
C2 Si1B C44B C46B -147(3)
C41B Si1B C44B C46B 96(3)
C47B Si1B C44B C46B -27(3)
C2 Si1B C44B C45B 32(3)
C41B Si1B C44B C45B -85(3)
C47B Si1B C44B C45B 153(3)
C44B Si1B C47B C49B -156(2)
C2 Si1B C47B C49B -35(2)
C41B Si1B C47B C49B 83(2)
C44B Si1B C47B C48B 76(2)
C2 Si1B C47B C48B -163.3(18)
C41B Si1B C47B C48B -45(2)
